data_2202954
loop_
_publ_author_name
'Mehmet Akkurt'
'Sema \"Ozt\"urk'
'Tevfik R\?iza K\"ok'
'Hoong-Kun Fun'

_publ_section_title
;
 2,2-Diphenyl-1,3,2-dithiagermole-4,5-dicarbonitrile
;
_journal_issue 8
_journal_name_full 'Acta Crystallographica Section E'
_journal_page_first m664
_journal_page_last m665
_journal_paper_doi 10.1107/S1600536803016325
_journal_volume 59
_journal_year 2003
_chemical_formula_iupac 'C16 H10 Ge N2 S2'
_chemical_formula_moiety 'C16 H10 Ge N2 S2'
_chemical_formula_sum 'C16 H10 Ge N2 S2'
_chemical_formula_weight 367.01
_chemical_name_systematic
;
2,2-Diphenyl-1,3,2-dithiagermole-4,5-dicarbonitrile
;
_space_group_IT_number 14
_symmetry_cell_setting monoclinic
_symmetry_space_group_name_Hall '-P 2ybc'
_symmetry_space_group_name_H-M 'P 1 21/c 1'
_atom_sites_solution_hydrogens geom
_atom_sites_solution_primary direct
_atom_sites_solution_secondary difmap
_cell_angle_alpha 90
_cell_angle_beta 105.3900(10)
_cell_angle_gamma 90
_cell_formula_units_Z 8
_cell_length_a 15.3121(11)
_cell_length_b 14.0064(10)
_cell_length_c 15.7730(11)
_cell_measurement_reflns_used 5356
_cell_measurement_temperature 293
_cell_measurement_theta_max 24.71
_cell_measurement_theta_min 2.40
_cell_volume 3261.5(4)
_computing_cell_refinement 'SAINT (Siemens,1996)'
_computing_data_collection 'SMART (Siemens, 1996)'
_computing_data_reduction SAINT
_computing_molecular_graphics 'ORTEP-3 for Windows (Farrugia, 1997)'
_computing_publication_material 'WinGX (Farrugia, 1999)'
_computing_structure_refinement 'SHELXL97 (Sheldrick, 1997)'
_computing_structure_solution 'SHELXS97 (Sheldrick, 1997)'
_diffrn_ambient_temperature 293(2)
_diffrn_detector_area_resol_mean 8.33
_diffrn_measured_fraction_theta_full 0.980
_diffrn_measured_fraction_theta_max 0.980
_diffrn_measurement_device_type 'Siemens SMART CCD area-detector'
_diffrn_measurement_method \w
_diffrn_radiation_monochromator graphite
_diffrn_radiation_source 'fine-focus sealed tube'
_diffrn_radiation_type MoK\a
_diffrn_radiation_wavelength 0.71073
_diffrn_reflns_av_R_equivalents 0.0458
_diffrn_reflns_av_sigmaI/netI 0.0717
_diffrn_reflns_limit_h_max 20
_diffrn_reflns_limit_h_min -16
_diffrn_reflns_limit_k_max 13
_diffrn_reflns_limit_k_min -18
_diffrn_reflns_limit_l_max 21
_diffrn_reflns_limit_l_min -20
_diffrn_reflns_number 19939
_diffrn_reflns_reduction_process ' ?'
_diffrn_reflns_theta_full 28.30
_diffrn_reflns_theta_max 28.30
_diffrn_reflns_theta_min 2.20
_exptl_absorpt_coefficient_mu 2.127
_exptl_absorpt_correction_T_max 0.656
_exptl_absorpt_correction_T_min 0.469
_exptl_absorpt_correction_type multi-scan
_exptl_absorpt_process_details '(SADABS; Sheldrick, 1996)'
_exptl_crystal_colour 'light brown'
_exptl_crystal_density_diffrn 1.495
_exptl_crystal_density_method 'Not Measured'
_exptl_crystal_description slab
_exptl_crystal_F_000 1472
_exptl_crystal_size_max 0.40
_exptl_crystal_size_mid 0.40
_exptl_crystal_size_min 0.20
_refine_diff_density_max 0.390
_refine_diff_density_min -0.340
_refine_ls_extinction_method none
_refine_ls_goodness_of_fit_ref 1.038
_refine_ls_hydrogen_treatment constr
_refine_ls_matrix_type full
_refine_ls_number_parameters 379
_refine_ls_number_reflns 7949
_refine_ls_number_restraints 0
_refine_ls_restrained_S_all 1.038
_refine_ls_R_factor_all 0.1094
_refine_ls_R_factor_gt 0.0449
_refine_ls_shift/su_max <0.001
_refine_ls_shift/su_mean 0.000
_refine_ls_structure_factor_coef Fsqd
_refine_ls_weighting_details 'calc w = 1/[\s^2^(Fo^2^)+(0.0286P)^2^+1.6083P] where P = (Fo^2^+2Fc^2^)/3'
_refine_ls_weighting_scheme calc
_refine_ls_wR_factor_gt 0.0811
_refine_ls_wR_factor_ref 0.0999
_reflns_number_gt 4421
_reflns_number_total 7949
_reflns_threshold_expression I>2\s(I)
_cod_data_source_file wn6173.cif
_cod_data_source_block I
_cod_depositor_comments
;
The following automatic conversions were performed:
'_symmetry_cell_setting' value 'Monoclinic' changed to 'monoclinic'
according to '/home/saulius/struct/CIF-dictionaries/cif_core.dic'
dictionary named 'cif_core.dic' version 2.4.1 from 2010-06-29.

Automatic conversion script
Id: cif_fix_enum 1527 2010-12-29 10:47:43Z saulius 

The following automatic conversions were performed:

'_symmetry_cell_setting' value 'Monoclinic' changed to 'monoclinic'
according to /home/saulius/struct/CIF-dictionaries/cif_core.dic
dictionary named 'cif_core.dic' version 2.4.1 from 2010-06-29.

Automatic conversion script
Id: cif_fix_values 1715 2011-07-08 13:25:40Z adriana 
;
_cod_original_sg_symbol_H-M 'P 21/c'
_cod_database_code 2202954
_cod_database_fobs_code 2202954

loop_
_symmetry_equiv_pos_as_xyz
x,y,z
-x,1/2+y,1/2-z
-x,-y,-z
x,1/2-y,1/2+z

loop_
_atom_site_aniso_label
_atom_site_aniso_U_11
_atom_site_aniso_U_22
_atom_site_aniso_U_33
_atom_site_aniso_U_12
_atom_site_aniso_U_13
_atom_site_aniso_U_23
Ge1A 0.0375(2) 0.0471(2) 0.0421(2) -0.0047(2) 0.0047(2) -0.0039(2)
S1A 0.0398(6) 0.0590(6) 0.0532(6) -0.0093(5) 0.0159(5) -0.0087(5)
S2A 0.0442(6) 0.0628(7) 0.0439(6) -0.0142(5) 0.0145(5) -0.0113(5)
N1A 0.064(2) 0.083(3) 0.043(2) -0.005(2) 0.0152(18) -0.0035(19)
N2A 0.047(2) 0.067(2) 0.060(2) -0.0105(18) 0.0101(18) -0.0121(18)
C1A 0.033(2) 0.062(3) 0.044(2) -0.0022(19) 0.0027(17) 0.003(2)
C2A 0.044(3) 0.090(3) 0.055(3) 0.008(2) -0.001(2) -0.009(3)
C3A 0.063(3) 0.127(5) 0.060(3) 0.009(3) -0.001(3) -0.011(3)
C4A 0.073(4) 0.137(6) 0.061(4) -0.004(4) -0.005(3) 0.020(4)
C5A 0.080(4) 0.086(4) 0.121(5) 0.012(3) 0.001(4) 0.040(4)
C6A 0.064(3) 0.074(3) 0.080(4) -0.001(3) 0.001(3) 0.012(3)
C7A 0.046(2) 0.044(2) 0.044(2) -0.0028(19) 0.0115(18) -0.0044(18)
C8A 0.058(3) 0.065(3) 0.066(3) 0.003(2) 0.005(2) 0.011(2)
C9A 0.075(4) 0.071(4) 0.088(4) 0.021(3) 0.013(3) 0.002(3)
C10A 0.121(5) 0.052(3) 0.077(4) 0.015(3) 0.028(4) -0.007(3)
C11A 0.093(4) 0.050(3) 0.125(5) -0.015(3) 0.029(4) -0.014(3)
C12A 0.048(3) 0.058(3) 0.107(4) -0.005(2) 0.020(3) -0.013(3)
C13A 0.039(2) 0.038(2) 0.037(2) -0.0023(16) 0.0071(17) 0.0001(16)
C14A 0.041(2) 0.059(3) 0.041(2) -0.0028(19) 0.0105(18) 0.005(2)
C15A 0.037(2) 0.041(2) 0.036(2) -0.0030(16) 0.0059(16) -0.0002(16)
C16A 0.043(2) 0.048(2) 0.041(2) -0.0059(19) 0.0102(18) -0.0036(18)
Ge1B 0.0468(3) 0.0480(3) 0.0405(2) 0.0073(2) 0.0054(2) 0.0007(2)
S1B 0.0624(7) 0.0429(6) 0.0669(7) 0.0016(5) -0.0081(6) -0.0090(5)
S2B 0.0545(7) 0.0439(6) 0.0653(7) -0.0056(5) -0.0014(5) -0.0032(5)
N1B 0.052(2) 0.088(3) 0.094(3) 0.012(2) -0.007(2) -0.006(2)
N2B 0.085(3) 0.060(3) 0.181(5) 0.023(3) 0.035(3) 0.037(3)
C1B 0.043(2) 0.050(2) 0.041(2) -0.0004(19) 0.0019(18) -0.0104(18)
C2B 0.060(3) 0.052(3) 0.070(3) 0.007(2) 0.016(2) 0.001(2)
C3B 0.072(3) 0.057(3) 0.091(4) 0.021(3) 0.012(3) -0.005(3)
C4B 0.052(3) 0.086(4) 0.089(4) 0.004(3) 0.015(3) -0.036(3)
C5B 0.090(4) 0.083(4) 0.082(4) -0.010(3) 0.050(3) -0.022(3)
C6B 0.088(4) 0.061(3) 0.060(3) 0.008(3) 0.034(3) 0.002(2)
C7B 0.055(3) 0.048(2) 0.047(2) 0.0071(19) 0.015(2) -0.0013(19)
C8B 0.063(3) 0.124(5) 0.064(3) 0.023(3) 0.024(3) 0.019(3)
C9B 0.078(4) 0.155(6) 0.090(4) 0.037(4) 0.046(4) 0.031(4)
C10B 0.115(5) 0.092(4) 0.067(4) 0.034(4) 0.048(4) 0.016(3)
C11B 0.096(4) 0.055(3) 0.051(3) 0.009(3) 0.011(3) 0.007(2)
C12B 0.070(3) 0.052(3) 0.049(3) -0.004(2) 0.013(2) 0.004(2)
C13B 0.040(2) 0.048(2) 0.045(2) 0.0063(18) 0.0088(18) 0.0006(18)
C14B 0.047(3) 0.058(3) 0.062(3) 0.003(2) 0.013(2) -0.006(2)
C15B 0.046(2) 0.043(2) 0.055(3) 0.0033(19) 0.0128(19) 0.0061(19)
C16B 0.057(3) 0.048(3) 0.102(4) 0.008(2) 0.026(3) 0.015(3)

loop_
_atom_site_label
_atom_site_fract_x
_atom_site_fract_y
_atom_site_fract_z
_atom_site_U_iso_or_equiv
_atom_site_thermal_displace_type
_atom_site_calc_flag
_atom_site_refinement_flags
_atom_site_occupancy
_atom_site_type_symbol
Ge1A 0.26299(3) 0.37156(3) 0.06723(3) 0.04330(10) Uani . . 1.000 Ge
S1A 0.29231(6) 0.29402(7) -0.04698(7) 0.0500(3) Uani . . 1.000 S
S2A 0.12875(7) 0.29841(7) 0.05615(6) 0.0498(4) Uani . . 1.000 S
N1A 0.1635(2) 0.1645(3) -0.2393(2) 0.0631(14) Uani . . 1.000 N
N2A -0.0377(2) 0.1721(3) -0.1142(2) 0.0588(12) Uani . . 1.000 N
C1A 0.3485(2) 0.3417(3) 0.1776(2) 0.0478(14) Uani . . 1.000 C
C2A 0.3720(3) 0.4108(4) 0.2411(3) 0.0657(17) Uani . . 1.000 C
C3A 0.4311(3) 0.3933(5) 0.3211(3) 0.087(2) Uani . . 1.000 C
C4A 0.4651(4) 0.3042(5) 0.3390(4) 0.095(3) Uani . . 1.000 C
C5A 0.4440(4) 0.2325(4) 0.2776(4) 0.101(3) Uani . . 1.000 C
C6A 0.3840(3) 0.2521(4) 0.1947(3) 0.0761(19) Uani . . 1.000 C
C7A 0.2421(3) 0.5066(3) 0.0469(2) 0.0448(12) Uani . . 1.000 C
C8A 0.1560(3) 0.5436(3) 0.0202(3) 0.0652(17) Uani . . 1.000 C
C9A 0.1416(4) 0.6400(4) 0.0074(3) 0.080(2) Uani . . 1.000 C
C10A 0.2125(4) 0.7017(4) 0.0210(3) 0.083(2) Uani . . 1.000 C
C11A 0.2980(4) 0.6673(4) 0.0473(4) 0.089(2) Uani . . 1.000 C
C12A 0.3134(3) 0.5709(3) 0.0613(3) 0.0711(19) Uani . . 1.000 C
C13A 0.1845(2) 0.2462(2) -0.0891(2) 0.0386(12) Uani . . 1.000 C
C14A 0.1714(3) 0.2006(3) -0.1732(3) 0.0471(14) Uani . . 1.000 C
C15A 0.1175(2) 0.2490(2) -0.0482(2) 0.0387(12) Uani . . 1.000 C
C16A 0.0315(3) 0.2055(3) -0.0864(2) 0.0442(12) Uani . . 1.000 C
Ge1B 0.20841(3) 0.95399(3) 0.21895(3) 0.0463(2) Uani . . 1.000 Ge
S1B 0.33172(8) 1.00175(8) 0.32352(8) 0.0622(4) Uani . . 1.000 S
S2B 0.22458(7) 0.79810(7) 0.25345(7) 0.0579(4) Uani . . 1.000 S
N1B 0.5319(3) 0.8919(3) 0.4642(3) 0.0830(16) Uani . . 1.000 N
N2B 0.4113(3) 0.6455(3) 0.3733(4) 0.109(2) Uani . . 1.000 N
C1B 0.1026(2) 1.0115(3) 0.2410(2) 0.0464(12) Uani . . 1.000 C
C2B 0.0738(3) 1.0991(3) 0.2062(3) 0.0609(17) Uani . . 1.000 C
C3B -0.0006(3) 1.1433(3) 0.2240(3) 0.0752(19) Uani . . 1.000 C
C4B -0.0460(3) 1.0976(4) 0.2760(4) 0.076(2) Uani . . 1.000 C
C5B -0.0188(4) 1.0101(4) 0.3103(3) 0.080(2) Uani . . 1.000 C
C6B 0.0549(3) 0.9680(3) 0.2926(3) 0.0669(19) Uani . . 1.000 C
C7B 0.2270(3) 0.9781(3) 0.1048(3) 0.0497(14) Uani . . 1.000 C
C8B 0.3132(3) 0.9811(4) 0.0953(3) 0.082(2) Uani . . 1.000 C
C9B 0.3286(4) 0.9922(5) 0.0131(4) 0.103(3) Uani . . 1.000 C
C10B 0.2559(4) 0.9985(4) -0.0595(3) 0.087(3) Uani . . 1.000 C
C11B 0.1699(4) 0.9973(3) -0.0515(3) 0.0690(19) Uani . . 1.000 C
C12B 0.1553(3) 0.9862(3) 0.0312(3) 0.0575(17) Uani . . 1.000 C
C13B 0.3762(2) 0.8887(3) 0.3527(2) 0.0448(12) Uani . . 1.000 C
C14B 0.4637(3) 0.8891(3) 0.4152(3) 0.0559(17) Uani . . 1.000 C
C15B 0.3330(3) 0.8061(3) 0.3244(3) 0.0481(14) Uani . . 1.000 C
C16B 0.3767(3) 0.7166(3) 0.3522(3) 0.0681(19) Uani . . 1.000 C
H2A 0.34700 0.47140 0.22930 0.0780 Uiso calc R 1.000 H
H3A 0.44760 0.44180 0.36260 0.1040 Uiso calc R 1.000 H
H4A 0.50360 0.29130 0.39420 0.1140 Uiso calc R 1.000 H
H5A 0.46890 0.17200 0.29040 0.1210 Uiso calc R 1.000 H
H6A 0.36880 0.20450 0.15230 0.0910 Uiso calc R 1.000 H
H8A 0.10650 0.50260 0.01070 0.0780 Uiso calc R 1.000 H
H9A 0.08270 0.66320 -0.01070 0.0950 Uiso calc R 1.000 H
H10A 0.20230 0.76690 0.01230 0.1000 Uiso calc R 1.000 H
H11A 0.34690 0.70900 0.05590 0.1070 Uiso calc R 1.000 H
H12A 0.37250 0.54870 0.08070 0.0850 Uiso calc R 1.000 H
H2B 0.10440 1.12940 0.17020 0.0730 Uiso calc R 1.000 H
H3B -0.01930 1.20330 0.20090 0.0910 Uiso calc R 1.000 H
H4B -0.09600 1.12660 0.28800 0.0910 Uiso calc R 1.000 H
H5B -0.05010 0.97930 0.34540 0.0960 Uiso calc R 1.000 H
H6B 0.07330 0.90820 0.31630 0.0800 Uiso calc R 1.000 H
H8B 0.36220 0.97550 0.14460 0.0990 Uiso calc R 1.000 H
H9B 0.38740 0.99550 0.00730 0.1240 Uiso calc R 1.000 H
H10B 0.26570 1.00350 -0.11500 0.1040 Uiso calc R 1.000 H
H11B 0.12110 1.00390 -0.10090 0.0830 Uiso calc R 1.000 H
H12B 0.09640 0.98420 0.03680 0.0690 Uiso calc R 1.000 H

loop_
_atom_type_symbol
_atom_type_description
_atom_type_scat_dispersion_real
_atom_type_scat_dispersion_imag
_atom_type_scat_source
S S 0.1246 0.1234 'International Tables Vol C Tables 4.2.6.8 and 6.1.1.4'
N N 0.0061 0.0033 'International Tables Vol C Tables 4.2.6.8 and 6.1.1.4'
Ge Ge 0.1547 1.8001 'International Tables Vol C Tables 4.2.6.8 and 6.1.1.4'
H H 0.0000 0.0000 'International Tables Vol C Tables 4.2.6.8 and 6.1.1.4'
C C 0.0033 0.0016 'International Tables Vol C Tables 4.2.6.8 and 6.1.1.4'

loop_
_geom_angle_atom_site_label_1
_geom_angle_atom_site_label_2
_geom_angle_atom_site_label_3
_geom_angle
_geom_angle_publ_flag
S1A Ge1A S2A 95.16(4) yes
S1A Ge1A C1A 112.76(11) yes
S1A Ge1A C7A 113.55(11) yes
S2A Ge1A C1A 110.94(11) yes
S2A Ge1A C7A 108.90(14) yes
C1A Ge1A C7A 113.94(16) yes
S1B Ge1B S2B 95.40(4) yes
S1B Ge1B C1B 109.02(11) yes
S1B Ge1B C7B 109.22(14) yes
S2B Ge1B C1B 114.03(12) yes
S2B Ge1B C7B 111.25(13) yes
C1B Ge1B C7B 115.88(17) yes
Ge1A S1A C13A 96.94(11) yes
Ge1A S2A C15A 96.45(11) yes
Ge1B S1B C13B 96.71(12) yes
Ge1B S2B C15B 96.78(15) yes
Ge1A C1A C2A 119.4(3) yes
Ge1A C1A C6A 121.2(3) yes
C2A C1A C6A 119.4(4) no
C1A C2A C3A 122.0(5) no
C2A C3A C4A 118.8(6) no
C3A C4A C5A 121.5(6) no
C4A C5A C6A 119.0(5) no
C1A C6A C5A 119.3(5) no
Ge1A C7A C8A 121.6(3) yes
Ge1A C7A C12A 121.4(3) yes
C8A C7A C12A 117.0(4) no
C7A C8A C9A 121.3(5) no
C8A C9A C10A 120.7(5) no
C9A C10A C11A 119.3(5) no
C10A C11A C12A 120.6(5) no
C7A C12A C11A 121.1(5) no
C14A C13A C15A 121.1(3) no
S1A C13A C14A 114.1(3) yes
S1A C13A C15A 124.8(2) yes
N1A C14A C13A 178.2(5) yes
S2A C15A C16A 114.5(2) yes
C13A C15A C16A 121.2(3) no
S2A C15A C13A 124.3(2) yes
N2A C16A C15A 177.6(4) yes
C1A C2A H2A 118.97 no
C3A C2A H2A 119.05 no
C4A C3A H3A 120.60 no
C2A C3A H3A 120.57 no
C3A C4A H4A 119.18 no
C5A C4A H4A 119.35 no
C4A C5A H5A 120.51 no
C6A C5A H5A 120.49 no
C1A C6A H6A 120.44 no
C5A C6A H6A 120.29 no
C7A C8A H8A 119.38 no
C9A C8A H8A 119.37 no
C10A C9A H9A 119.70 no
C8A C9A H9A 119.56 no
C11A C10A H10A 120.38 no
C9A C10A H10A 120.32 no
C10A C11A H11A 119.79 no
C12A C11A H11A 119.64 no
C7A C12A H12A 119.51 no
C11A C12A H12A 119.42 no
Ge1B C1B C2B 120.0(3) yes
Ge1B C1B C6B 121.9(3) yes
C2B C1B C6B 118.1(4) no
C1B C2B C3B 120.8(4) no
C2B C3B C4B 119.2(4) no
C3B C4B C5B 120.7(5) no
C4B C5B C6B 119.4(5) no
C1B C6B C5B 121.9(4) no
Ge1B C7B C8B 119.6(3) yes
Ge1B C7B C12B 121.4(4) yes
C8B C7B C12B 118.9(4) no
C7B C8B C9B 120.9(5) no
C8B C9B C10B 119.1(5) no
C9B C10B C11B 121.0(5) no
C10B C11B C12B 119.4(5) no
C7B C12B C11B 120.7(5) no
S1B C13B C14B 114.0(3) yes
S1B C13B C15B 124.8(3) yes
C14B C13B C15B 121.1(4) no
N1B C14B C13B 178.2(5) yes
S2B C15B C13B 124.6(3) yes
S2B C15B C16B 115.3(3) yes
C13B C15B C16B 120.0(4) no
N2B C16B C15B 179.3(5) yes
C1B C2B H2B 119.58 no
C3B C2B H2B 119.58 no
C2B C3B H3B 120.47 no
C4B C3B H3B 120.35 no
C3B C4B H4B 119.68 no
C5B C4B H4B 119.66 no
C4B C5B H5B 120.24 no
C6B C5B H5B 120.40 no
C1B C6B H6B 119.09 no
C5B C6B H6B 119.02 no
C7B C8B H8B 119.59 no
C9B C8B H8B 119.46 no
C8B C9B H9B 120.45 no
C10B C9B H9B 120.47 no
C9B C10B H10B 119.55 no
C11B C10B H10B 119.49 no
C10B C11B H11B 120.33 no
C12B C11B H11B 120.26 no
C7B C12B H12B 119.66 no
C11B C12B H12B 119.63 no

loop_
_geom_bond_atom_site_label_1
_geom_bond_atom_site_label_2
_geom_bond_site_symmetry_1
_geom_bond_site_symmetry_2
_geom_bond_distance
_geom_bond_publ_flag
Ge1A S1A . . 2.2484(11) yes
Ge1A S2A . . 2.2616(12) yes
Ge1A C1A . . 1.926(3) yes
Ge1A C7A . . 1.931(4) yes
Ge1B C1B . . 1.922(3) yes
Ge1B C7B . . 1.926(5) yes
Ge1B S2B . . 2.2480(11) yes
Ge1B S1B . . 2.2539(13) yes
S1A C13A . . 1.742(3) yes
S2A C15A . . 1.751(3) yes
S1B C13B . . 1.737(4) yes
S2B C15B . . 1.742(5) yes
N1A C14A . . 1.136(6) yes
N2A C16A . . 1.135(6) yes
N1B C14B . . 1.123(7) yes
N2B C16B . . 1.136(6) yes
C1A C6A . . 1.366(7) no
C1A C2A . . 1.370(6) no
C2A C3A . . 1.366(7) no
C3A C4A . . 1.353(10) no
C4A C5A . . 1.373(9) no
C5A C6A . . 1.411(8) no
C7A C8A . . 1.375(6) no
C7A C12A . . 1.387(6) no
C8A C9A . . 1.374(7) no
C9A C10A . . 1.359(8) no
C10A C11A . . 1.353(9) no
C11A C12A . . 1.378(7) no
C13A C14A . . 1.438(5) no
C13A C15A . . 1.350(4) no
C15A C16A . . 1.431(5) no
C2A H2A . . 0.9294 no
C3A H3A . . 0.9306 no
C4A H4A . . 0.9305 no
C5A H5A . . 0.9292 no
C6A H6A . . 0.9291 no
C8A H8A . . 0.9308 no
C9A H9A . . 0.9294 no
C10A H10A . . 0.9305 no
C11A H11A . . 0.9307 no
C12A H12A . . 0.9286 no
C1B C2B . . 1.368(6) no
C1B C6B . . 1.372(6) no
C2B C3B . . 1.389(7) no
C3B C4B . . 1.367(7) no
C4B C5B . . 1.360(8) no
C5B C6B . . 1.366(8) no
C7B C8B . . 1.368(7) no
C7B C12B . . 1.375(7) no
C8B C9B . . 1.387(8) no
C9B C10B . . 1.372(8) no
C10B C11B . . 1.356(9) no
C11B C12B . . 1.389(7) no
C13B C14B . . 1.437(6) no
C13B C15B . . 1.349(6) no
C15B C16B . . 1.434(6) no
C2B H2B . . 0.9291 no
C3B H3B . . 0.9304 no
C4B H4B . . 0.9295 no
C5B H5B . . 0.9291 no
C6B H6B . . 0.9299 no
C8B H8B . . 0.9296 no
C9B H9B . . 0.9300 no
C10B H10B . . 0.9292 no
C11B H11B . . 0.9301 no
C12B H12B . . 0.9297 no

loop_
_geom_contact_atom_site_label_1
_geom_contact_atom_site_label_2
_geom_contact_distance
_geom_contact_site_symmetry_2
_geom_contact_publ_flag
Ge1A N1B 3.319(5) 2_645 no
Ge1B N2A 3.223(4) 3_565 no
S1A C1A 3.481(3) . no
S1A C7A 3.500(4) . no
S1A S2A 3.3293(15) . no
S1A N1B 2.994(5) 2_645 no
S1A S1B 3.6569(16) 4_564 no
S1A C15A 2.745(3) . no
S1B C7B 3.413(5) . no
S1B C15B 2.740(4) . no
S1B C1B 3.405(3) . no
S1B C8B 3.547(5) . no
S1B S2B 3.3297(16) . no
S1B S1A 3.6569(16) 4_565 no
S2A C8A 3.524(4) . no
S2A S1A 3.3293(15) . no
S2A C7A 3.416(4) . no
S2A N1A 3.170(3) 4_555 no
S2A C1A 3.455(3) . no
S2A C13A 2.748(3) . no
S2B C1B 3.502(4) . no
S2B C6B 3.694(5) . no
S2B C7B 3.450(5) . no
S2B S1B 3.3297(16) . no
S2B N2A 3.139(3) 3_565 no
S2B C13B 2.743(4) . no
S1B H8B 3.0027 . no
S2A H8A 2.9461 . no
S2A H2B 3.0553 1_545 no
S2A H9A 3.1708 3_565 no
S2B H6B 3.1536 . no
S2B H4B 3.0644 2_545 no
N1A C1A 3.424(4) 4_554 no
N1A S2A 3.170(3) 4_554 no
N1A C5B 3.290(7) 3_565 no
N1B Ge1A 3.319(5) 2_655 no
N1B S1A 2.994(5) 2_655 no
N1B C1A 3.320(6) 2_655 no
N2A C12B 3.335(6) 3_565 no
N2A Ge1B 3.223(4) 3_565 no
N2A S2B 3.139(3) 3_565 no
N2A C6B 3.383(6) 3_565 no
N2A C1B 3.247(5) 3_565 no
N2B C9B 3.416(8) 4_565 no
N1A H5B 2.8862 3_565 no
N1B H12A 2.8316 2_655 no
N2A H12B 2.7701 3_565 no
N2B H3A 2.9202 . no
C1A S2A 3.455(3) . no
C1A C7A 3.234(5) . no
C1A S1A 3.481(3) . no
C1A N1A 3.424(4) 4_555 no
C1A N1B 3.320(6) 2_645 no
C1B S2B 3.502(4) . no
C1B S1B 3.405(3) . no
C1B N2A 3.247(5) 3_565 no
C1B C7B 3.261(6) . no
C2A C12A 3.539(7) . no
C2B C14A 3.495(6) 4_565 no
C3B C16A 3.590(6) 4_565 no
C3B C14A 3.476(6) 4_565 no
C4B C16A 3.515(7) 4_565 no
C5B N1A 3.290(7) 3_565 no
C6B N2A 3.383(6) 3_565 no
C6B C8A 3.516(6) 4_565 no
C7A S2A 3.416(4) . no
C7A S1A 3.500(4) . no
C7A C2A 3.450(6) . no
C7A C1A 3.234(5) . no
C7B S1B 3.413(5) . no
C7B S2B 3.450(5) . no
C7B C1B 3.261(6) . no
C7B C2B 3.595(7) . no
C8A C6B 3.516(6) 4_564 no
C9B N2B 3.416(8) 4_564 no
C10B C14A 3.416(7) 1_565 no
C11B C16A 3.561(7) 1_565 no
C11B C14A 3.438(6) 1_565 no
C11B C13A 3.553(5) 1_565 no
C12A C2A 3.539(7) . no
C12B N2A 3.335(6) 3_565 no
C13A C11B 3.553(5) 1_545 no
C14A C3B 3.476(6) 4_564 no
C14A C2B 3.495(6) 4_564 no
C14A C10B 3.416(7) 1_545 no
C14A C11B 3.438(6) 1_545 no
C16A C4B 3.515(7) 4_564 no
C16A C11B 3.561(7) 1_545 no
C16A C3B 3.590(6) 4_564 no
C3B H11B 3.0860 3_575 no
C4B H11B 3.0472 3_575 no
C7A H2A 2.9406 . no
C9A H6B 2.9936 4_564 no
C12A H2A 2.9163 . no
H2A C7A 2.9406 . no
H2A C12A 2.9163 . no
H2B S2A 3.0553 1_565 no
H3A N2B 2.9202 . no
H4A H11A 2.4964 2_645 no
H4B S2B 3.0644 2_555 no
H5B N1A 2.8862 3_565 no
H6B C9A 2.9936 4_565 no
H6B S2B 3.1536 . no
H8A S2A 2.9461 . no
H8B S1B 3.0027 . no
H9A S2A 3.1708 3_565 no
H11A H4A 2.4964 2_655 no
H11B C4B 3.0472 3_575 no
H11B C3B 3.0860 3_575 no
H12A N1B 2.8316 2_645 no
H12B N2A 2.7701 3_565 no

loop_
_geom_torsion_atom_site_label_1
_geom_torsion_atom_site_label_2
_geom_torsion_atom_site_label_3
_geom_torsion_atom_site_label_4
_geom_torsion
_geom_torsion_publ_flag
S2A Ge1A S1A C13A 12.66(11) no
C1A Ge1A S1A C13A 127.93(16) no
C7A Ge1A S1A C13A -100.55(18) no
S1A Ge1A S2A C15A -13.28(11) no
C1A Ge1A S2A C15A -130.05(16) no
C7A Ge1A S2A C15A 103.78(14) no
S1A Ge1A C1A C2A 146.2(3) no
S2A Ge1A C1A C2A -108.5(3) no
C7A Ge1A C1A C2A 14.8(4) no
S1A Ge1A C1A C6A -35.9(3) no
S2A Ge1A C1A C6A 69.5(3) no
C7A Ge1A C1A C6A -167.2(3) no
C1A Ge1A C7A C8A -131.2(3) no
S1A Ge1A C7A C8A 97.9(3) no
S2A Ge1A C7A C8A -6.8(3) no
C1A Ge1A C7A C12A 46.7(4) no
S1A Ge1A C7A C12A -84.2(3) no
S2A Ge1A C7A C12A 171.1(3) no
C1B Ge1B S1B C13B 128.63(16) no
C7B Ge1B C1B C2B -34.9(4) no
C7B Ge1B S1B C13B -103.84(18) no
S1B Ge1B S2B C15B -10.92(16) no
C1B Ge1B S2B C15B -124.53(19) no
C7B Ge1B S2B C15B 102.1(2) no
S1B Ge1B C1B C2B 88.8(3) no
S2B Ge1B C1B C2B -166.0(3) no
C1B Ge1B C7B C8B 149.7(4) no
S1B Ge1B C7B C12B -158.2(3) no
S2B Ge1B S1B C13B 10.91(12) no
C1B Ge1B C7B C12B -34.6(4) no
S1B Ge1B C1B C6B -90.0(3) no
S1B Ge1B C7B C8B 26.2(4) no
S2B Ge1B C7B C8B -77.9(4) no
C7B Ge1B C1B C6B 146.3(3) no
S2B Ge1B C7B C12B 97.8(4) no
S2B Ge1B C1B C6B 15.2(3) no
Ge1A S1A C13A C14A 171.5(2) yes
Ge1A S1A C13A C15A -9.3(3) yes
Ge1A S2A C15A C13A 11.8(3) yes
Ge1A S2A C15A C16A -171.7(2) yes
Ge1B S1B C13B C15B -8.9(3) yes
Ge1B S1B C13B C14B 174.4(3) yes
Ge1B S2B C15B C13B 9.0(4) yes
Ge1B S2B C15B C16B -170.5(3) yes
Ge1A C1A C2A C3A 178.9(4) no
C6A C1A C2A C3A 0.9(7) no
Ge1A C1A C6A C5A -177.8(4) no
C2A C1A C6A C5A 0.2(7) no
C1A C2A C3A C4A -2.1(8) no
C2A C3A C4A C5A 2.3(9) no
C3A C4A C5A C6A -1.3(9) no
C4A C5A C6A C1A 0.0(8) no
Ge1A C7A C8A C9A 178.8(3) no
Ge1A C7A C12A C11A -179.5(4) no
C12A C7A C8A C9A 0.8(6) no
C8A C7A C12A C11A -1.5(6) no
C7A C8A C9A C10A -0.1(7) no
C8A C9A C10A C11A 0.1(7) no
C9A C10A C11A C12A -0.8(8) no
C10A C11A C12A C7A 1.5(8) no
S1A C13A C15A S2A -2.0(4) no
C14A C13A C15A C16A 0.9(5) no
C14A C13A C15A S2A 177.2(3) no
S1A C13A C15A C16A -178.2(3) no
C2B C1B C6B C5B -0.7(6) no
C6B C1B C2B C3B 1.1(6) no
Ge1B C1B C2B C3B -177.7(3) no
Ge1B C1B C6B C5B 178.1(4) no
C1B C2B C3B C4B -0.9(7) no
C2B C3B C4B C5B 0.2(8) no
C3B C4B C5B C6B 0.2(8) no
C4B C5B C6B C1B 0.0(7) no
C8B C7B C12B C11B 0.0(7) no
C12B C7B C8B C9B 0.1(8) no
Ge1B C7B C12B C11B -175.7(3) no
Ge1B C7B C8B C9B 175.8(5) no
C7B C8B C9B C10B -1.2(9) no
C8B C9B C10B C11B 2.3(9) no
C9B C10B C11B C12B -2.2(8) no
C10B C11B C12B C7B 1.1(7) no
S1B C13B C15B S2B -0.1(6) no
C14B C13B C15B C16B -4.1(6) no
S1B C13B C15B C16B 179.4(3) no
C14B C13B C15B S2B 176.5(3) no

loop_
_cod_related_entry_id
_cod_related_entry_database
_cod_related_entry_code
1 ChemSpider 24732281
